data_7128501
loop_
_publ_author_name
'Li, Peng-Fei'
'Hu, Chun-Li'
'Gong, Ya-Ping'
'Kong, Fang'
'Mao, Jiang-Gao'

_publ_section_title
;
 Hg<sub>3</sub>(Te<sub>3</sub>O<sub>8</sub>)(SO<sub>4</sub>): a new
 sulfate tellurite with a novel structure and large birefringence explored
 from d<sup>10</sup> metal compounds.
;
_journal_issue 57
_journal_name_full 'Chemical communications (Cambridge, England)'
_journal_page_first 7039
_journal_page_last 7042
_journal_paper_doi 10.1039/d1cc02494a
_journal_volume 57
_journal_year 2021
_chemical_formula_sum 'Ga2 H2 O9 S Te'
_chemical_formula_weight 445.12
_space_group_crystal_system monoclinic
_space_group_IT_number 11
_space_group_name_Hall '-P 2yb'
_space_group_name_H-M_alt 'P 1 21/m 1'
_symmetry_space_group_name_H-M 'P 1 21/m 1'
_atom_sites_solution_hydrogens geom
_atom_sites_solution_primary direct
_atom_sites_solution_secondary difmap
_audit_creation_method SHELXL-97
_audit_update_record
;
2021-05-11 deposited with the CCDC.	2021-06-16 downloaded from the CCDC.
;
_cell_angle_alpha 90.00
_cell_angle_beta 93.550(12)
_cell_angle_gamma 90.00
_cell_formula_units_Z 2
_cell_length_a 4.9825(7)
_cell_length_b 9.7519(12)
_cell_length_c 6.9741(10)
_cell_measurement_reflns_used 1085
_cell_measurement_temperature 99.97(17)
_cell_measurement_theta_max 29.6290
_cell_measurement_theta_min 3.5500
_cell_volume 338.21(8)
_computing_structure_refinement 'SHELXL-97 (Sheldrick, 2008)'
_computing_structure_solution 'SHELXS-97 (Sheldrick, 2008)'
_diffrn_ambient_temperature 99.97(17)
_diffrn_measured_fraction_theta_full 0.990
_diffrn_measured_fraction_theta_max 0.990
_diffrn_measurement_device_type 'SuperNova, Dual, Cu at home/near, Atlas'
_diffrn_radiation_monochromator graphite
_diffrn_radiation_source 'fine-focus sealed tube'
_diffrn_radiation_type MoK\a
_diffrn_radiation_wavelength 0.71073
_diffrn_reflns_av_R_equivalents 0.0505
_diffrn_reflns_av_sigmaI/netI 0.0607
_diffrn_reflns_limit_h_max 4
_diffrn_reflns_limit_h_min -6
_diffrn_reflns_limit_k_max 12
_diffrn_reflns_limit_k_min -13
_diffrn_reflns_limit_l_max 9
_diffrn_reflns_limit_l_min -9
_diffrn_reflns_number 2714
_diffrn_reflns_theta_full 28.26
_diffrn_reflns_theta_max 28.26
_diffrn_reflns_theta_min 2.93
_exptl_absorpt_coefficient_mu 12.528
_exptl_absorpt_correction_T_max 1.00000
_exptl_absorpt_correction_T_min 0.27334
_exptl_absorpt_correction_type multi-scan
_exptl_crystal_colour white
_exptl_crystal_density_diffrn 4.371
_exptl_crystal_density_method 'not measured'
_exptl_crystal_description block
_exptl_crystal_F_000 408
_exptl_crystal_size_max 0.27
_exptl_crystal_size_mid 0.12
_exptl_crystal_size_min 0.09
_refine_diff_density_max 1.561
_refine_diff_density_min -1.442
_refine_diff_density_rms 0.313
_refine_ls_extinction_method none
_refine_ls_goodness_of_fit_ref 1.056
_refine_ls_hydrogen_treatment mixed
_refine_ls_matrix_type full
_refine_ls_number_parameters 67
_refine_ls_number_reflns 880
_refine_ls_number_restraints 18
_refine_ls_restrained_S_all 1.048
_refine_ls_R_factor_all 0.0448
_refine_ls_R_factor_gt 0.0345
_refine_ls_shift/su_max 0.001
_refine_ls_shift/su_mean 0.000
_refine_ls_structure_factor_coef Fsqd
_refine_ls_weighting_details 'calc w=1/[\s^2^(Fo^2^)+(0.0326P)^2^+0.0000P] where P=(Fo^2^+2Fc^2^)/3'
_refine_ls_weighting_scheme calc
_refine_ls_wR_factor_gt 0.0710
_refine_ls_wR_factor_ref 0.0782
_reflns_number_gt 746
_reflns_number_total 880
_reflns_threshold_expression >2sigma(I)
_cod_data_source_file d1cc02494a2.cif
_cod_data_source_block Ga2(TeO3)(SO4)(OH)2
_cod_depositor_comments 'Adding full bibliography for 7128501--7128504.cif.'
_cod_original_sg_symbol_H-M 'P 21/m'
_cod_original_formula_sum 'H2 Ga2 O9 S Te'
_cod_database_code 7128501

loop_
_symmetry_equiv_pos_as_xyz
'x, y, z'
'-x, y+1/2, -z'
'-x, -y, -z'
'x, -y-1/2, z'

loop_
_atom_site_label
_atom_site_type_symbol
_atom_site_fract_x
_atom_site_fract_y
_atom_site_fract_z
_atom_site_U_iso_or_equiv
_atom_site_adp_type
_atom_site_occupancy
_atom_site_symmetry_multiplicity
_atom_site_calc_flag
_atom_site_refinement_flags
_atom_site_disorder_assembly
_atom_site_disorder_group
Te1 Te 0.30894(11) 0.2500 0.69058(8) 0.00429(18) Uani 1 2 d S . .
Ga1 Ga -0.25902(13) 0.07729(7) 0.44221(9) 0.00462(19) Uani 1 1 d . . .
S1 S -0.0377(4) 0.2500 0.0988(3) 0.0057(4) Uani 1 2 d S . .
O3 O -0.4301(9) 0.0186(4) 0.6780(6) 0.0058(9) Uani 1 1 d U . .
H3A H -0.3780 0.0325 0.8069 0.007 Uiso 1 1 calc R . .
O5 O -0.1198(12) 0.2500 -0.1033(9) 0.0086(13) Uani 1 2 d S . .
O1 O 0.0943(9) 0.1107(4) 0.5694(6) 0.0065(9) Uani 1 1 d U . .
O2 O -0.4306(12) 0.2500 0.4933(8) 0.0048(12) Uani 1 2 d SU . .
O4 O -0.1528(10) 0.1263(4) 0.1890(6) 0.0150(11) Uani 1 1 d . . .
O6 O 0.2512(15) 0.2500 0.1284(10) 0.0279(19) Uani 1 2 d S . .

loop_
_atom_site_aniso_label
_atom_site_aniso_U_11
_atom_site_aniso_U_22
_atom_site_aniso_U_33
_atom_site_aniso_U_23
_atom_site_aniso_U_13
_atom_site_aniso_U_12
Te1 0.0038(3) 0.0046(3) 0.0047(3) 0.000 0.0016(2) 0.000
Ga1 0.0035(4) 0.0038(3) 0.0068(4) -0.0005(2) 0.0025(3) -0.0001(3)
S1 0.0072(11) 0.0050(10) 0.0052(10) 0.000 0.0027(8) 0.000
O3 0.0062(12) 0.0065(12) 0.0048(12) -0.0011(9) 0.0003(9) -0.0004(9)
O5 0.004(3) 0.010(3) 0.012(3) 0.000 -0.001(3) 0.000
O1 0.0057(12) 0.0062(12) 0.0078(12) -0.0006(9) 0.0007(9) 0.0004(9)
O2 0.0046(15) 0.0051(15) 0.0048(15) 0.000 0.0007(9) 0.000
O4 0.028(3) 0.007(2) 0.012(2) -0.0028(19) 0.013(2) 0.000(2)
O6 0.010(4) 0.065(6) 0.008(4) 0.000 -0.004(3) 0.000

loop_
_atom_type_symbol
_atom_type_description
_atom_type_scat_dispersion_real
_atom_type_scat_dispersion_imag
_atom_type_scat_source
O O 0.0106 0.0060 'International Tables Vol C Tables 4.2.6.8 and 6.1.1.4'
S S 0.1246 0.1234 'International Tables Vol C Tables 4.2.6.8 and 6.1.1.4'
Ga Ga 0.2307 1.6083 'International Tables Vol C Tables 4.2.6.8 and 6.1.1.4'
Te Te -0.5308 1.6751 'International Tables Vol C Tables 4.2.6.8 and 6.1.1.4'
H H 0.0000 0.0000 'International Tables Vol C Tables 4.2.6.8 and 6.1.1.4'

loop_
_geom_angle_atom_site_label_1
_geom_angle_atom_site_label_2
_geom_angle_atom_site_label_3
_geom_angle
_geom_angle_site_symmetry_1
_geom_angle_site_symmetry_3
_geom_angle_publ_flag
O1 Te1 O1 91.6(2) . 4_565 ?
O1 Te1 O2 93.85(17) . 1_655 ?
O1 Te1 O2 93.85(17) 4_565 1_655 ?
O2 Ga1 O4 95.9(2) . . ?
O2 Ga1 O1 99.7(2) . . ?
O4 Ga1 O1 94.8(2) . . ?
O2 Ga1 O3 98.5(2) . 3_456 ?
O4 Ga1 O3 88.91(19) . 3_456 ?
O1 Ga1 O3 160.96(18) . 3_456 ?
O2 Ga1 O3 83.2(2) . . ?
O4 Ga1 O3 169.81(19) . . ?
O1 Ga1 O3 95.36(18) . . ?
O3 Ga1 O3 81.22(18) 3_456 . ?
O2 Ga1 O1 171.1(2) . 3_556 ?
O4 Ga1 O1 93.04(18) . 3_556 ?
O1 Ga1 O1 79.12(18) . 3_556 ?
O3 Ga1 O1 82.04(17) 3_456 3_556 ?
O3 Ga1 O1 88.14(17) . 3_556 ?
O2 Ga1 Ga1 91.03(16) . 3_456 ?
O4 Ga1 Ga1 129.85(15) . 3_456 ?
O1 Ga1 Ga1 132.84(13) . 3_456 ?
O3 Ga1 Ga1 40.98(13) 3_456 3_456 ?
O3 Ga1 Ga1 40.24(12) . 3_456 ?
O1 Ga1 Ga1 83.56(13) 3_556 3_456 ?
O6 S1 O5 111.1(4) . . ?
O6 S1 O4 110.3(3) . 4_565 ?
O5 S1 O4 108.6(2) . 4_565 ?
O6 S1 O4 110.3(3) . . ?
O5 S1 O4 108.6(2) . . ?
O4 S1 O4 108.0(4) 4_565 . ?
Ga1 O3 Ga1 98.78(18) 3_456 . ?
Te1 O1 Ga1 142.3(2) . . ?
Te1 O1 Ga1 116.8(2) . 3_556 ?
Ga1 O1 Ga1 100.88(18) . 3_556 ?
Ga1 O2 Ga1 121.3(3) 4_565 . ?
Ga1 O2 Te1 116.85(17) 4_565 1_455 ?
Ga1 O2 Te1 116.85(17) . 1_455 ?
S1 O4 Ga1 135.9(3) . . ?

loop_
_geom_bond_atom_site_label_1
_geom_bond_atom_site_label_2
_geom_bond_distance
_geom_bond_site_symmetry_2
_geom_bond_publ_flag
Te1 O1 1.895(4) . ?
Te1 O1 1.895(4) 4_565 ?
Te1 O2 1.949(6) 1_655 ?
Ga1 O2 1.932(3) . ?
Ga1 O4 1.935(4) . ?
Ga1 O1 1.949(4) . ?
Ga1 O3 1.953(4) 3_456 ?
Ga1 O3 1.983(4) . ?
Ga1 O1 2.012(4) 3_556 ?
Ga1 Ga1 2.9880(14) 3_456 ?
S1 O6 1.441(7) . ?
S1 O5 1.443(6) . ?
S1 O4 1.491(5) 4_565 ?
S1 O4 1.491(5) . ?
O3 Ga1 1.953(4) 3_456 ?
O1 Ga1 2.012(4) 3_556 ?
O2 Ga1 1.932(3) 4_565 ?
O2 Te1 1.949(6) 1_455 ?
